data_4126827
loop_
_publ_author_name
'Kiernicki, John J.'
'Zeller, Matthias'
'Szymczak, Nathaniel K.'

_publ_section_title
;
 Hydrazine Capture and N-N Bond Cleavage at Iron Enabled by Flexible
 Appended Lewis Acids.
;
_journal_name_full 'Journal of the American Chemical Society'
_journal_paper_doi 10.1021/jacs.7b11465
_journal_year 2017
_chemical_formula_sum 'C41 H67 B2 Cl2 Fe N7'
_chemical_formula_weight 806.38
_space_group_crystal_system triclinic
_space_group_IT_number 2
_space_group_name_Hall '-P 1'
_space_group_name_H-M_alt 'P -1'
_symmetry_space_group_name_Hall '-P 1'
_symmetry_space_group_name_H-M 'P -1'
_atom_sites_solution_hydrogens geom
_atom_sites_solution_primary isomor
_atom_sites_solution_secondary difmap
_audit_creation_method SHELXL-2017/1
_cell_angle_alpha 111.275(3)
_cell_angle_beta 107.007(2)
_cell_angle_gamma 98.892(3)
_cell_formula_units_Z 2
_cell_length_a 11.6941(5)
_cell_length_b 14.2839(7)
_cell_length_c 15.0160(7)
_cell_measurement_reflns_used 9728
_cell_measurement_temperature 150(2)
_cell_measurement_theta_max 70.3141
_cell_measurement_theta_min 4.5557
_cell_volume 2137.29(19)
_computing_cell_refinement 'SAINT V8.37A (Bruker, 2016)'
_computing_data_collection 'Apex3 v2016.9-0 (Bruker, 2016)'
_computing_data_reduction 'SAINT V8.37A (Bruker, 2016)'
_computing_structure_refinement
;  
SHELXL-2017/1 (Sheldrick, 2017), 
SHELXLE Rev859 (H\"ubschle et al., 2011)
;
_computing_structure_solution 'SHELXS-97 (Sheldrick, 2008)'
_diffrn_ambient_temperature 150(2)
_diffrn_measured_fraction_theta_full 0.992
_diffrn_measured_fraction_theta_max 0.988
_diffrn_measurement_device_type 'Bruker AXS D8 Quest CMOS diffractometer'
_diffrn_measurement_method 'omega and phi scans'
_diffrn_radiation_monochromator 'laterally graded multilayer (Goebel) mirror'
_diffrn_radiation_type CuK\a
_diffrn_radiation_wavelength 1.54178
_diffrn_reflns_av_R_equivalents 0.0999
_diffrn_reflns_av_unetI/netI 0.0818
_diffrn_reflns_Laue_measured_fraction_full 0.992
_diffrn_reflns_Laue_measured_fraction_max 0.988
_diffrn_reflns_limit_h_max 13
_diffrn_reflns_limit_h_min -14
_diffrn_reflns_limit_k_max 17
_diffrn_reflns_limit_k_min -17
_diffrn_reflns_limit_l_max 18
_diffrn_reflns_limit_l_min -18
_diffrn_reflns_number 38359
_diffrn_reflns_point_group_measured_fraction_full 0.992
_diffrn_reflns_point_group_measured_fraction_max 0.988
_diffrn_reflns_theta_full 67.679
_diffrn_reflns_theta_max 70.374
_diffrn_reflns_theta_min 3.412
_diffrn_source 'I-mu-S microsource X-ray tube'
_exptl_absorpt_coefficient_mu 4.258
_exptl_absorpt_correction_T_max 0.7533
_exptl_absorpt_correction_T_min 0.4262
_exptl_absorpt_correction_type multi-scan
_exptl_absorpt_process_details
;
 SADABS 2016/2: Krause, L., Herbst-Irmer, R., Sheldrick G.M. & Stalke D.,
 J. Appl. Cryst. 48 (2015) 3-10
;
_exptl_crystal_colour yellow
_exptl_crystal_density_diffrn 1.253
_exptl_crystal_description block
_exptl_crystal_F_000 864
_exptl_crystal_size_max 0.210
_exptl_crystal_size_mid 0.160
_exptl_crystal_size_min 0.080
_refine_diff_density_max 0.410
_refine_diff_density_min -0.347
_refine_diff_density_rms 0.063
_refine_ls_extinction_method none
_refine_ls_goodness_of_fit_ref 1.063
_refine_ls_hydrogen_treatment constr
_refine_ls_matrix_type full
_refine_ls_number_parameters 484
_refine_ls_number_reflns 8071
_refine_ls_number_restraints 0
_refine_ls_restrained_S_all 1.063
_refine_ls_R_factor_all 0.0484
_refine_ls_R_factor_gt 0.0431
_refine_ls_shift/su_max 0.001
_refine_ls_shift/su_mean 0.000
_refine_ls_structure_factor_coef Fsqd
_refine_ls_weighting_details 'w=1/[\s^2^(Fo^2^)+(0.0450P)^2^] where P=(Fo^2^+2Fc^2^)/3'
_refine_ls_weighting_scheme calc
_refine_ls_wR_factor_gt 0.1074
_refine_ls_wR_factor_ref 0.1106
_reflns_Friedel_coverage 0.000
_reflns_number_gt 6919
_reflns_number_total 8071
_reflns_threshold_expression 'I > 2\s(I)'
_cod_data_source_file 2-Cl.cif
_cod_data_source_block JK2240_0m
_cod_original_cell_volume 2137.29(18)
_cod_database_code 4126827
_shelx_shelxl_version_number 2017/1
_shelx_space_group_comment
;
The symmetry employed for this shelxl refinement is uniquely defined
by the following loop, which should always be used as a source of
symmetry information in preference to the above space-group names.
They are only intended as comments.
;
_shelx_estimated_absorpt_t_min 0.468
_shelx_estimated_absorpt_t_max 0.727

loop_
_space_group_symop_operation_xyz
'x, y, z'
'-x, -y, -z'

loop_
_atom_site_label
_atom_site_type_symbol
_atom_site_fract_x
_atom_site_fract_y
_atom_site_fract_z
_atom_site_U_iso_or_equiv
_atom_site_adp_type
_atom_site_occupancy
_atom_site_site_symmetry_order
_atom_site_calc_flag
_atom_site_refinement_flags_posn
_atom_site_refinement_flags_adp
Fe1 Fe 0.19266(3) 0.94985(2) 0.37041(2) 0.03068(11) Uani 1 1 d . .
Cl1 Cl 0.26522(4) 0.80988(3) 0.29784(4) 0.03664(13) Uani 1 1 d . .
Cl2 Cl 0.05723(4) 0.98189(3) 0.24341(3) 0.03273(12) Uani 1 1 d . .
N1 N 0.41239(15) 1.14300(11) 0.37827(12) 0.0306(3) Uani 1 1 d . .
N2 N 0.34654(15) 1.09554(12) 0.41846(12) 0.0313(3) Uani 1 1 d . .
N3 N 0.24461(15) 1.03604(12) 0.53157(12) 0.0310(3) Uani 1 1 d . .
N4 N 0.07116(15) 0.85344(11) 0.41888(12) 0.0319(3) Uani 1 1 d . .
N5 N -0.01390(15) 0.75882(11) 0.38128(12) 0.0317(3) Uani 1 1 d . .
N6 N 0.15144(14) 0.75837(12) 0.05291(13) 0.0308(3) Uani 1 1 d . .
H6A H 0.139281 0.688672 0.016052 0.037 Uiso 1 1 calc R U
H6B H 0.187011 0.773132 0.120899 0.037 Uiso 1 1 calc R U
N7 N 0.02805(15) 0.77664(12) 0.03434(12) 0.0304(3) Uani 1 1 d . .
H7A H 0.012185 0.799263 -0.016166 0.037 Uiso 1 1 calc R U
H7B H 0.032665 0.829916 0.092840 0.037 Uiso 1 1 calc R U
C1 C 0.50916(18) 1.22854(14) 0.45450(14) 0.0304(4) Uani 1 1 d . .
C2 C 0.50228(18) 1.23571(15) 0.54650(15) 0.0322(4) Uani 1 1 d . .
H2 H 0.555733 1.287126 0.613868 0.039 Uiso 1 1 calc R U
C3 C 0.40070(18) 1.15202(14) 0.52061(14) 0.0300(4) Uani 1 1 d . .
C4 C 0.34481(18) 1.12199(14) 0.58478(14) 0.0308(4) Uani 1 1 d . .
C5 C 0.3851(2) 1.17764(16) 0.69075(15) 0.0376(4) Uani 1 1 d . .
H5 H 0.458331 1.236043 0.727876 0.045 Uiso 1 1 calc R U
C6 C 0.3167(2) 1.14659(16) 0.74160(16) 0.0388(5) Uani 1 1 d . .
H6 H 0.341297 1.185010 0.814051 0.047 Uiso 1 1 calc R U
C7 C 0.21231(19) 1.05937(16) 0.68668(15) 0.0364(4) Uani 1 1 d . .
H7 H 0.163825 1.037766 0.720491 0.044 Uiso 1 1 calc R U
C8 C 0.18022(18) 1.00448(14) 0.58165(14) 0.0308(4) Uani 1 1 d . .
C9 C 0.08140(18) 0.90433(14) 0.51647(14) 0.0306(4) Uani 1 1 d . .
C10 C 0.00162(18) 0.84336(14) 0.54100(15) 0.0327(4) Uani 1 1 d . .
H10 H -0.009236 0.862269 0.604862 0.039 Uiso 1 1 calc R U
C11 C -0.05790(19) 0.75043(14) 0.45370(15) 0.0321(4) Uani 1 1 d . .
C12 C 0.60905(18) 1.29490(16) 0.43884(15) 0.0363(4) Uani 1 1 d . .
C13 C 0.5555(2) 1.35678(18) 0.38064(19) 0.0525(6) Uani 1 1 d . .
H13A H 0.500809 1.307914 0.309400 0.079 Uiso 1 1 calc R U
H13B H 0.624139 1.405540 0.380380 0.079 Uiso 1 1 calc R U
H13C H 0.507299 1.396444 0.414910 0.079 Uiso 1 1 calc R U
C14 C 0.6755(2) 1.2251(2) 0.3827(2) 0.0549(6) Uani 1 1 d . .
H14A H 0.615506 1.173927 0.314080 0.082 Uiso 1 1 calc R U
H14B H 0.710930 1.187955 0.422332 0.082 Uiso 1 1 calc R U
H14C H 0.742692 1.268553 0.375633 0.082 Uiso 1 1 calc R U
C15 C 0.7043(2) 1.37458(19) 0.54506(17) 0.0493(6) Uani 1 1 d . .
H15A H 0.770437 1.417988 0.536828 0.074 Uiso 1 1 calc R U
H15B H 0.741114 1.337363 0.584094 0.074 Uiso 1 1 calc R U
H15C H 0.662646 1.419535 0.582437 0.074 Uiso 1 1 calc R U
C16 C -0.1487(2) 0.65286(14) 0.44025(16) 0.0358(4) Uani 1 1 d . .
C17 C -0.0850(2) 0.56568(16) 0.43215(19) 0.0438(5) Uani 1 1 d . .
H17A H -0.063133 0.546757 0.370973 0.066 Uiso 1 1 calc R U
H17B H -0.142158 0.503895 0.426267 0.066 Uiso 1 1 calc R U
H17C H -0.008853 0.590653 0.494042 0.066 Uiso 1 1 calc R U
C18 C -0.2710(2) 0.61658(16) 0.34729(18) 0.0420(5) Uani 1 1 d . .
H18A H -0.252600 0.604921 0.285138 0.063 Uiso 1 1 calc R U
H18B H -0.314423 0.670625 0.359136 0.063 Uiso 1 1 calc R U
H18C H -0.324207 0.550950 0.338054 0.063 Uiso 1 1 calc R U
C19 C -0.1806(2) 0.68060(17) 0.53740(18) 0.0466(5) Uani 1 1 d . .
H19A H -0.216804 0.739266 0.546808 0.070 Uiso 1 1 calc R U
H19B H -0.104270 0.700777 0.597859 0.070 Uiso 1 1 calc R U
H19C H -0.240997 0.619414 0.529375 0.070 Uiso 1 1 calc R U
C20 C 0.36007(19) 1.10664(14) 0.26573(14) 0.0318(4) Uani 1 1 d . .
H20A H 0.410537 1.153448 0.247292 0.038 Uiso 1 1 calc R U
H20B H 0.273907 1.112403 0.244735 0.038 Uiso 1 1 calc R U
C21 C 0.35684(19) 0.99434(14) 0.20571(15) 0.0333(4) Uani 1 1 d . .
H21A H 0.325505 0.949926 0.236064 0.040 Uiso 1 1 calc R U
H21B H 0.442912 0.991842 0.212188 0.040 Uiso 1 1 calc R U
C22 C 0.27393(18) 0.94982(14) 0.09180(14) 0.0317(4) Uani 1 1 d . .
H22A H 0.309992 0.991361 0.060988 0.038 Uiso 1 1 calc R U
H22B H 0.190500 0.959384 0.086432 0.038 Uiso 1 1 calc R U
C23 C 0.38042(19) 0.79016(15) 0.05263(17) 0.0361(4) Uani 1 1 d . .
H23 H 0.414981 0.811947 0.128773 0.043 Uiso 1 1 calc R U
C24 C 0.4770(2) 0.85082(16) 0.02539(17) 0.0387(5) Uani 1 1 d . .
H24A H 0.505588 0.925756 0.075328 0.046 Uiso 1 1 calc R U
H24B H 0.550603 0.823848 0.035138 0.046 Uiso 1 1 calc R U
C25 C 0.4310(2) 0.84431(17) -0.08415(17) 0.0432(5) Uani 1 1 d . .
H25A H 0.488786 0.901880 -0.085383 0.052 Uiso 1 1 calc R U
H25B H 0.435676 0.777138 -0.132088 0.052 Uiso 1 1 calc R U
C26 C 0.2982(2) 0.85122(18) -0.12449(17) 0.0427(5) Uani 1 1 d . .
H26A H 0.269439 0.826588 -0.200247 0.051 Uiso 1 1 calc R U
H26B H 0.299680 0.925768 -0.093928 0.051 Uiso 1 1 calc R U
C27 C 0.20310(19) 0.78630(15) -0.10027(15) 0.0370(4) Uani 1 1 d . .
H27 H 0.121395 0.801397 -0.122478 0.044 Uiso 1 1 calc R U
C28 C 0.1824(2) 0.66681(17) -0.15826(18) 0.0459(5) Uani 1 1 d . .
H28A H 0.107122 0.628915 -0.154127 0.055 Uiso 1 1 calc R U
H28B H 0.164221 0.649377 -0.232031 0.055 Uiso 1 1 calc R U
C29 C 0.2904(2) 0.62473(17) -0.1198(2) 0.0521(6) Uani 1 1 d . .
H29A H 0.258003 0.547504 -0.147148 0.063 Uiso 1 1 calc R U
H29B H 0.353670 0.639373 -0.148454 0.063 Uiso 1 1 calc R U
C30 C 0.3543(2) 0.67076(16) -0.0031(2) 0.0454(5) Uani 1 1 d . .
H30A H 0.434563 0.653777 0.014089 0.054 Uiso 1 1 calc R U
H30B H 0.301112 0.636466 0.023555 0.054 Uiso 1 1 calc R U
C31 C -0.02668(19) 0.67948(14) 0.27999(15) 0.0330(4) Uani 1 1 d . .
H31A H -0.083951 0.611869 0.264383 0.040 Uiso 1 1 calc R U
H31B H 0.056020 0.668759 0.284150 0.040 Uiso 1 1 calc R U
C32 C -0.07619(19) 0.70990(14) 0.19224(15) 0.0319(4) Uani 1 1 d . .
H32A H -0.029503 0.783379 0.213375 0.038 Uiso 1 1 calc R U
H32B H -0.165344 0.706165 0.178132 0.038 Uiso 1 1 calc R U
C33 C -0.06365(18) 0.63803(14) 0.09346(14) 0.0306(4) Uani 1 1 d . .
H33A H -0.119734 0.566630 0.067998 0.037 Uiso 1 1 calc R U
H33B H 0.023135 0.633474 0.111117 0.037 Uiso 1 1 calc R U
C34 C -0.11583(18) 0.58554(14) -0.11236(15) 0.0316(4) Uani 1 1 d . .
H34 H -0.039627 0.560815 -0.106116 0.038 Uiso 1 1 calc R U
C35 C -0.13484(19) 0.63000(15) -0.19373(16) 0.0367(4) Uani 1 1 d . .
H35A H -0.055088 0.681161 -0.176323 0.044 Uiso 1 1 calc R U
H35B H -0.154173 0.571704 -0.261896 0.044 Uiso 1 1 calc R U
C36 C -0.2378(2) 0.68377(19) -0.20317(18) 0.0453(5) Uani 1 1 d . .
H36A H -0.319794 0.629143 -0.241595 0.054 Uiso 1 1 calc R U
H36B H -0.229324 0.723313 -0.244233 0.054 Uiso 1 1 calc R U
C37 C -0.2365(2) 0.75895(18) -0.10000(18) 0.0436(5) Uani 1 1 d . .
H37A H -0.316610 0.776569 -0.112192 0.052 Uiso 1 1 calc R U
H37B H -0.168652 0.824857 -0.072153 0.052 Uiso 1 1 calc R U
C38 C -0.21780(19) 0.71573(16) -0.01804(16) 0.0359(4) Uani 1 1 d . .
H38 H -0.207430 0.773439 0.048849 0.043 Uiso 1 1 calc R U
C39 C -0.3302(2) 0.62302(17) -0.04747(17) 0.0424(5) Uani 1 1 d . .
H39A H -0.320848 0.608685 0.013629 0.051 Uiso 1 1 calc R U
H39B H -0.407080 0.645011 -0.063598 0.051 Uiso 1 1 calc R U
C40 C -0.3490(2) 0.51974(18) -0.13927(18) 0.0465(5) Uani 1 1 d . .
H40A H -0.404049 0.461625 -0.136538 0.056 Uiso 1 1 calc R U
H40B H -0.392911 0.524390 -0.204080 0.056 Uiso 1 1 calc R U
C41 C -0.2282(2) 0.49214(15) -0.14329(16) 0.0384(5) Uani 1 1 d . .
H41A H -0.245881 0.440400 -0.214417 0.046 Uiso 1 1 calc R U
H41B H -0.204139 0.457652 -0.097071 0.046 Uiso 1 1 calc R U
B1 B 0.2557(2) 0.82632(16) 0.02387(17) 0.0323(5) Uani 1 1 d . .
B2 B -0.0958(2) 0.67402(15) -0.00007(17) 0.0298(4) Uani 1 1 d . .

loop_
_atom_site_aniso_label
_atom_site_aniso_U_11
_atom_site_aniso_U_22
_atom_site_aniso_U_33
_atom_site_aniso_U_23
_atom_site_aniso_U_13
_atom_site_aniso_U_12
Fe1 0.03171(18) 0.03039(16) 0.03391(17) 0.01675(12) 0.01623(13) 0.00497(12)
Cl1 0.0376(3) 0.0359(2) 0.0500(3) 0.0266(2) 0.0228(2) 0.01411(18)
Cl2 0.0321(2) 0.0337(2) 0.0390(2) 0.01974(18) 0.01728(19) 0.00953(17)
N1 0.0311(8) 0.0302(7) 0.0338(8) 0.0177(6) 0.0151(7) 0.0027(6)
N2 0.0316(9) 0.0314(8) 0.0342(8) 0.0176(6) 0.0156(7) 0.0030(6)
N3 0.0291(8) 0.0334(8) 0.0367(8) 0.0204(7) 0.0152(7) 0.0072(6)
N4 0.0327(9) 0.0302(8) 0.0371(8) 0.0189(7) 0.0162(7) 0.0038(6)
N5 0.0337(9) 0.0295(7) 0.0371(8) 0.0188(6) 0.0181(7) 0.0030(6)
N6 0.0271(8) 0.0310(7) 0.0407(8) 0.0180(7) 0.0184(7) 0.0080(6)
N7 0.0288(8) 0.0324(8) 0.0373(8) 0.0184(6) 0.0174(7) 0.0099(6)
C1 0.0268(10) 0.0308(9) 0.0379(10) 0.0188(8) 0.0143(8) 0.0063(7)
C2 0.0274(10) 0.0351(9) 0.0364(10) 0.0187(8) 0.0133(8) 0.0047(7)
C3 0.0277(10) 0.0331(9) 0.0337(9) 0.0189(8) 0.0135(8) 0.0064(7)
C4 0.0273(10) 0.0343(9) 0.0345(9) 0.0188(8) 0.0132(8) 0.0059(7)
C5 0.0318(10) 0.0426(10) 0.0368(10) 0.0196(9) 0.0122(8) 0.0028(8)
C6 0.0350(11) 0.0472(11) 0.0341(10) 0.0182(9) 0.0151(8) 0.0059(8)
C7 0.0335(11) 0.0435(10) 0.0393(10) 0.0222(9) 0.0195(9) 0.0084(8)
C8 0.0287(10) 0.0343(9) 0.0374(10) 0.0209(8) 0.0167(8) 0.0088(7)
C9 0.0319(10) 0.0313(9) 0.0371(10) 0.0195(8) 0.0189(8) 0.0088(7)
C10 0.0338(10) 0.0354(9) 0.0399(10) 0.0229(8) 0.0203(8) 0.0097(8)
C11 0.0351(10) 0.0315(9) 0.0416(10) 0.0222(8) 0.0224(8) 0.0094(8)
C12 0.0285(10) 0.0426(10) 0.0399(10) 0.0229(9) 0.0140(8) 0.0012(8)
C13 0.0508(14) 0.0436(12) 0.0569(13) 0.0317(11) 0.0088(11) -0.0047(10)
C14 0.0404(13) 0.0708(15) 0.0628(15) 0.0305(12) 0.0323(12) 0.0122(11)
C15 0.0387(12) 0.0564(13) 0.0443(12) 0.0245(10) 0.0125(10) -0.0093(10)
C16 0.0403(11) 0.0313(9) 0.0470(11) 0.0235(8) 0.0248(9) 0.0068(8)
C17 0.0491(13) 0.0367(10) 0.0608(13) 0.0319(10) 0.0277(11) 0.0126(9)
C18 0.0387(12) 0.0373(10) 0.0578(13) 0.0264(10) 0.0236(10) 0.0065(8)
C19 0.0535(14) 0.0436(11) 0.0566(13) 0.0292(10) 0.0342(11) 0.0062(10)
C20 0.0344(10) 0.0321(9) 0.0327(9) 0.0189(8) 0.0141(8) 0.0049(7)
C21 0.0343(11) 0.0328(9) 0.0390(10) 0.0200(8) 0.0168(8) 0.0091(8)
C22 0.0296(10) 0.0326(9) 0.0396(10) 0.0203(8) 0.0180(8) 0.0054(7)
C23 0.0331(11) 0.0376(10) 0.0465(11) 0.0214(9) 0.0237(9) 0.0090(8)
C24 0.0323(11) 0.0395(10) 0.0522(12) 0.0234(9) 0.0235(9) 0.0076(8)
C25 0.0407(12) 0.0462(11) 0.0494(12) 0.0217(10) 0.0287(10) 0.0049(9)
C26 0.0417(12) 0.0495(12) 0.0382(10) 0.0194(9) 0.0210(9) 0.0039(9)
C27 0.0314(10) 0.0401(10) 0.0396(10) 0.0165(8) 0.0178(8) 0.0044(8)
C28 0.0407(12) 0.0423(11) 0.0493(12) 0.0115(9) 0.0254(10) 0.0026(9)
C29 0.0494(14) 0.0364(11) 0.0719(16) 0.0130(10) 0.0400(12) 0.0086(10)
C30 0.0429(12) 0.0406(11) 0.0730(15) 0.0315(11) 0.0381(11) 0.0165(9)
C31 0.0381(11) 0.0294(9) 0.0379(10) 0.0175(8) 0.0207(8) 0.0070(8)
C32 0.0309(10) 0.0322(9) 0.0380(10) 0.0182(8) 0.0168(8) 0.0085(7)
C33 0.0288(10) 0.0297(9) 0.0390(10) 0.0179(8) 0.0171(8) 0.0075(7)
C34 0.0269(10) 0.0331(9) 0.0391(10) 0.0186(8) 0.0150(8) 0.0082(7)
C35 0.0358(11) 0.0391(10) 0.0386(10) 0.0187(8) 0.0178(9) 0.0075(8)
C36 0.0452(13) 0.0573(13) 0.0471(12) 0.0336(10) 0.0192(10) 0.0202(10)
C37 0.0416(12) 0.0531(12) 0.0546(13) 0.0341(10) 0.0236(10) 0.0248(10)
C38 0.0335(11) 0.0412(10) 0.0439(11) 0.0232(9) 0.0208(9) 0.0161(8)
C39 0.0264(10) 0.0571(13) 0.0499(12) 0.0266(10) 0.0177(9) 0.0132(9)
C40 0.0302(11) 0.0519(12) 0.0524(13) 0.0234(10) 0.0137(9) 0.0004(9)
C41 0.0371(11) 0.0343(10) 0.0420(11) 0.0156(8) 0.0171(9) 0.0039(8)
B1 0.0278(11) 0.0327(10) 0.0416(11) 0.0185(9) 0.0191(9) 0.0045(8)
B2 0.0259(11) 0.0287(10) 0.0407(11) 0.0196(9) 0.0160(9) 0.0050(8)

loop_
_atom_type_symbol
_atom_type_description
_atom_type_scat_dispersion_real
_atom_type_scat_dispersion_imag
_atom_type_scat_source
C C 0.0181 0.0091 'International Tables Vol C Tables 4.2.6.8 and 6.1.1.4'
H H 0.0000 0.0000 'International Tables Vol C Tables 4.2.6.8 and 6.1.1.4'
B B 0.0090 0.0039 'International Tables Vol C Tables 4.2.6.8 and 6.1.1.4'
N N 0.0311 0.0180 'International Tables Vol C Tables 4.2.6.8 and 6.1.1.4'
Cl Cl 0.3639 0.7018 'International Tables Vol C Tables 4.2.6.8 and 6.1.1.4'
Fe Fe -1.1336 3.1974 'International Tables Vol C Tables 4.2.6.8 and 6.1.1.4'

loop_
_geom_angle_atom_site_label_1
_geom_angle_atom_site_label_2
_geom_angle_atom_site_label_3
_geom_angle
N3 Fe1 N2 74.06(6)
N3 Fe1 N4 73.57(6)
N2 Fe1 N4 147.61(6)
N3 Fe1 Cl1 123.60(5)
N2 Fe1 Cl1 105.47(5)
N4 Fe1 Cl1 91.67(4)
N3 Fe1 Cl2 125.14(5)
N2 Fe1 Cl2 92.54(4)
N4 Fe1 Cl2 106.80(5)
Cl1 Fe1 Cl2 111.26(2)
N2 N1 C1 111.28(15)
N2 N1 C20 116.87(14)
C1 N1 C20 131.11(15)
C3 N2 N1 105.71(14)
C3 N2 Fe1 113.24(11)
N1 N2 Fe1 140.75(12)
C8 N3 C4 119.67(16)
C8 N3 Fe1 120.65(12)
C4 N3 Fe1 119.66(12)
C9 N4 N5 105.31(14)
C9 N4 Fe1 113.33(11)
N5 N4 Fe1 141.33(12)
N4 N5 C11 111.36(15)
N4 N5 C31 116.34(14)
C11 N5 C31 131.40(15)
N7 N6 B1 117.82(14)
N7 N6 H6A 107.9
B1 N6 H6A 107.9
N7 N6 H6B 107.9
B1 N6 H6B 107.9
H6A N6 H6B 107.2
N6 N7 B2 117.42(13)
N6 N7 H7A 107.9
B2 N7 H7A 107.9
N6 N7 H7B 107.9
B2 N7 H7B 107.9
H7A N7 H7B 107.2
N1 C1 C2 106.23(15)
N1 C1 C12 125.95(17)
C2 C1 C12 127.62(17)
C1 C2 C3 105.88(16)
C1 C2 H2 127.1
C3 C2 H2 127.1
N2 C3 C2 110.90(16)
N2 C3 C4 118.01(16)
C2 C3 C4 131.02(17)
N3 C4 C5 121.41(17)
N3 C4 C3 114.17(16)
C5 C4 C3 124.35(17)
C6 C5 C4 118.71(18)
C6 C5 H5 120.6
C4 C5 H5 120.6
C5 C6 C7 119.87(19)
C5 C6 H6 120.1
C7 C6 H6 120.1
C8 C7 C6 118.54(17)
C8 C7 H7 120.7
C6 C7 H7 120.7
N3 C8 C7 121.71(17)
N3 C8 C9 113.96(16)
C7 C8 C9 124.18(16)
N4 C9 C10 111.01(16)
N4 C9 C8 117.57(16)
C10 C9 C8 130.94(17)
C11 C10 C9 105.70(17)
C11 C10 H10 127.2
C9 C10 H10 127.2
N5 C11 C10 106.62(15)
N5 C11 C16 125.60(17)
C10 C11 C16 127.66(17)
C1 C12 C14 109.55(17)
C1 C12 C15 108.04(16)
C14 C12 C15 108.6(2)
C1 C12 C13 112.14(18)
C14 C12 C13 110.97(19)
C15 C12 C13 107.45(17)
C12 C13 H13A 109.5
C12 C13 H13B 109.5
H13A C13 H13B 109.5
C12 C13 H13C 109.5
H13A C13 H13C 109.5
H13B C13 H13C 109.5
C12 C14 H14A 109.5
C12 C14 H14B 109.5
H14A C14 H14B 109.5
C12 C14 H14C 109.5
H14A C14 H14C 109.5
H14B C14 H14C 109.5
C12 C15 H15A 109.5
C12 C15 H15B 109.5
H15A C15 H15B 109.5
C12 C15 H15C 109.5
H15A C15 H15C 109.5
H15B C15 H15C 109.5
C11 C16 C18 111.85(16)
C11 C16 C17 109.47(17)
C18 C16 C17 111.67(17)
C11 C16 C19 108.17(16)
C18 C16 C19 107.74(18)
C17 C16 C19 107.78(17)
C16 C17 H17A 109.5
C16 C17 H17B 109.5
H17A C17 H17B 109.5
C16 C17 H17C 109.5
H17A C17 H17C 109.5
H17B C17 H17C 109.5
C16 C18 H18A 109.5
C16 C18 H18B 109.5
H18A C18 H18B 109.5
C16 C18 H18C 109.5
H18A C18 H18C 109.5
H18B C18 H18C 109.5
C16 C19 H19A 109.5
C16 C19 H19B 109.5
H19A C19 H19B 109.5
C16 C19 H19C 109.5
H19A C19 H19C 109.5
H19B C19 H19C 109.5
N1 C20 C21 113.58(15)
N1 C20 H20A 108.8
C21 C20 H20A 108.9
N1 C20 H20B 108.8
C21 C20 H20B 108.8
H20A C20 H20B 107.7
C20 C21 C22 112.29(16)
C20 C21 H21A 109.1
C22 C21 H21A 109.1
C20 C21 H21B 109.1
C22 C21 H21B 109.1
H21A C21 H21B 107.9
C21 C22 B1 115.35(16)
C21 C22 H22A 108.4
B1 C22 H22A 108.4
C21 C22 H22B 108.4
B1 C22 H22B 108.4
H22A C22 H22B 107.5
C30 C23 C24 111.95(17)
C30 C23 B1 112.30(17)
C24 C23 B1 107.08(16)
C30 C23 H23 108.5
C24 C23 H23 108.5
B1 C23 H23 108.5
C25 C24 C23 116.20(17)
C25 C24 H24A 108.2
C23 C24 H24A 108.2
C25 C24 H24B 108.2
C23 C24 H24B 108.2
H24A C24 H24B 107.4
C26 C25 C24 115.40(17)
C26 C25 H25A 108.4
C24 C25 H25A 108.4
C26 C25 H25B 108.4
C24 C25 H25B 108.4
H25A C25 H25B 107.5
C25 C26 C27 114.03(18)
C25 C26 H26A 108.7
C27 C26 H26A 108.7
C25 C26 H26B 108.7
C27 C26 H26B 108.7
H26A C26 H26B 107.6
C26 C27 C28 111.60(17)
C26 C27 B1 107.23(16)
C28 C27 B1 111.99(17)
C26 C27 H27 108.6
C28 C27 H27 108.6
B1 C27 H27 108.6
C29 C28 C27 116.44(18)
C29 C28 H28A 108.2
C27 C28 H28A 108.2
C29 C28 H28B 108.2
C27 C28 H28B 108.2
H28A C28 H28B 107.3
C30 C29 C28 114.69(18)
C30 C29 H29A 108.6
C28 C29 H29A 108.6
C30 C29 H29B 108.6
C28 C29 H29B 108.6
H29A C29 H29B 107.6
C29 C30 C23 114.41(19)
C29 C30 H30A 108.7
C23 C30 H30A 108.7
C29 C30 H30B 108.7
C23 C30 H30B 108.7
H30A C30 H30B 107.6
N5 C31 C32 113.35(15)
N5 C31 H31A 108.9
C32 C31 H31A 108.9
N5 C31 H31B 108.9
C32 C31 H31B 108.9
H31A C31 H31B 107.7
C31 C32 C33 111.97(16)
C31 C32 H32A 109.2
C33 C32 H32A 109.2
C31 C32 H32B 109.2
C33 C32 H32B 109.2
H32A C32 H32B 107.9
C32 C33 B2 115.67(15)
C32 C33 H33A 108.4
B2 C33 H33A 108.4
C32 C33 H33B 108.4
B2 C33 H33B 108.4
H33A C33 H33B 107.4
C41 C34 C35 111.90(16)
C41 C34 B2 107.82(15)
C35 C34 B2 111.63(15)
C41 C34 H34 108.5
C35 C34 H34 108.5
B2 C34 H34 108.5
C36 C35 C34 115.27(17)
C36 C35 H35A 108.5
C34 C35 H35A 108.5
C36 C35 H35B 108.5
C34 C35 H35B 108.5
H35A C35 H35B 107.5
C35 C36 C37 114.25(18)
C35 C36 H36A 108.7
C37 C36 H36A 108.7
C35 C36 H36B 108.7
C37 C36 H36B 108.7
H36A C36 H36B 107.6
C36 C37 C38 114.47(18)
C36 C37 H37A 108.6
C38 C37 H37A 108.6
C36 C37 H37B 108.6
C38 C37 H37B 108.6
H37A C37 H37B 107.6
C39 C38 C37 112.22(18)
C39 C38 B2 106.62(15)
C37 C38 B2 112.72(17)
C39 C38 H38 108.4
C37 C38 H38 108.4
B2 C38 H38 108.4
C40 C39 C38 116.24(18)
C40 C39 H39A 108.2
C38 C39 H39A 108.2
C40 C39 H39B 108.2
C38 C39 H39B 108.2
H39A C39 H39B 107.4
C41 C40 C39 114.99(17)
C41 C40 H40A 108.5
C39 C40 H40A 108.5
C41 C40 H40B 108.5
C39 C40 H40B 108.5
H40A C40 H40B 107.5
C40 C41 C34 115.47(17)
C40 C41 H41A 108.4
C34 C41 H41A 108.4
C40 C41 H41B 108.4
C34 C41 H41B 108.4
H41A C41 H41B 107.5
C23 B1 C27 105.84(17)
C23 B1 C22 114.46(16)
C27 B1 C22 115.84(16)
C23 B1 N6 106.25(15)
C27 B1 N6 108.25(15)
C22 B1 N6 105.69(15)
C38 B2 C34 105.52(16)
C38 B2 C33 114.84(16)
C34 B2 C33 115.61(15)
C38 B2 N7 106.55(14)
C34 B2 N7 107.92(14)
C33 B2 N7 105.91(15)

loop_
_geom_bond_atom_site_label_1
_geom_bond_atom_site_label_2
_geom_bond_distance
Fe1 N3 2.1184(16)
Fe1 N2 2.2546(14)
Fe1 N4 2.2742(15)
Fe1 Cl1 2.3215(6)
Fe1 Cl2 2.3335(5)
N1 N2 1.351(2)
N1 C1 1.372(2)
N1 C20 1.470(2)
N2 C3 1.334(2)
N3 C8 1.345(2)
N3 C4 1.347(2)
N4 C9 1.337(2)
N4 N5 1.355(2)
N5 C11 1.366(2)
N5 C31 1.478(2)
N6 N7 1.470(2)
N6 B1 1.694(2)
N6 H6A 0.9100
N6 H6B 0.9100
N7 B2 1.694(2)
N7 H7A 0.9100
N7 H7B 0.9100
C1 C2 1.375(3)
C1 C12 1.516(2)
C2 C3 1.395(3)
C2 H2 0.9500
C3 C4 1.457(2)
C4 C5 1.383(3)
C5 C6 1.383(3)
C5 H5 0.9500
C6 C7 1.385(3)
C6 H6 0.9500
C7 C8 1.381(3)
C7 H7 0.9500
C8 C9 1.467(3)
C9 C10 1.395(2)
C10 C11 1.372(3)
C10 H10 0.9500
C11 C16 1.524(2)
C12 C14 1.523(3)
C12 C15 1.527(3)
C12 C13 1.532(3)
C13 H13A 0.9800
C13 H13B 0.9800
C13 H13C 0.9800
C14 H14A 0.9800
C14 H14B 0.9800
C14 H14C 0.9800
C15 H15A 0.9800
C15 H15B 0.9800
C15 H15C 0.9800
C16 C18 1.530(3)
C16 C17 1.533(3)
C16 C19 1.539(3)
C17 H17A 0.9800
C17 H17B 0.9800
C17 H17C 0.9800
C18 H18A 0.9800
C18 H18B 0.9800
C18 H18C 0.9800
C19 H19A 0.9800
C19 H19B 0.9800
C19 H19C 0.9800
C20 C21 1.516(3)
C20 H20A 0.9900
C20 H20B 0.9900
C21 C22 1.523(3)
C21 H21A 0.9900
C21 H21B 0.9900
C22 B1 1.628(3)
C22 H22A 0.9900
C22 H22B 0.9900
C23 C30 1.535(3)
C23 C24 1.555(3)
C23 B1 1.614(3)
C23 H23 1.0000
C24 C25 1.536(3)
C24 H24A 0.9900
C24 H24B 0.9900
C25 C26 1.525(3)
C25 H25A 0.9900
C25 H25B 0.9900
C26 C27 1.547(3)
C26 H26A 0.9900
C26 H26B 0.9900
C27 C28 1.549(3)
C27 B1 1.621(3)
C27 H27 1.0000
C28 C29 1.534(4)
C28 H28A 0.9900
C28 H28B 0.9900
C29 C30 1.519(4)
C29 H29A 0.9900
C29 H29B 0.9900
C30 H30A 0.9900
C30 H30B 0.9900
C31 C32 1.519(3)
C31 H31A 0.9900
C31 H31B 0.9900
C32 C33 1.531(3)
C32 H32A 0.9900
C32 H32B 0.9900
C33 B2 1.629(3)
C33 H33A 0.9900
C33 H33B 0.9900
C34 C41 1.540(3)
C34 C35 1.547(3)
C34 B2 1.620(3)
C34 H34 1.0000
C35 C36 1.524(3)
C35 H35A 0.9900
C35 H35B 0.9900
C36 C37 1.526(3)
C36 H36A 0.9900
C36 H36B 0.9900
C37 C38 1.543(3)
C37 H37A 0.9900
C37 H37B 0.9900
C38 C39 1.541(3)
C38 B2 1.618(3)
C38 H38 1.0000
C39 C40 1.540(3)
C39 H39A 0.9900
C39 H39B 0.9900
C40 C41 1.537(3)
C40 H40A 0.9900
C40 H40B 0.9900
C41 H41A 0.9900
C41 H41B 0.9900

loop_
_geom_torsion_atom_site_label_1
_geom_torsion_atom_site_label_2
_geom_torsion_atom_site_label_3
_geom_torsion_atom_site_label_4
_geom_torsion
C1 N1 N2 C3 0.8(2)
C20 N1 N2 C3 -170.38(16)
C1 N1 N2 Fe1 -171.91(15)
C20 N1 N2 Fe1 16.9(3)
C9 N4 N5 C11 0.7(2)
Fe1 N4 N5 C11 -177.52(16)
C9 N4 N5 C31 -169.67(16)
Fe1 N4 N5 C31 12.1(3)
B1 N6 N7 B2 147.63(15)
N2 N1 C1 C2 -0.9(2)
C20 N1 C1 C2 168.66(19)
N2 N1 C1 C12 174.37(18)
C20 N1 C1 C12 -16.1(3)
N1 C1 C2 C3 0.6(2)
C12 C1 C2 C3 -174.57(19)
N1 N2 C3 C2 -0.4(2)
Fe1 N2 C3 C2 174.59(13)
N1 N2 C3 C4 176.88(17)
Fe1 N2 C3 C4 -8.1(2)
C1 C2 C3 N2 -0.1(2)
C1 C2 C3 C4 -177.0(2)
C8 N3 C4 C5 1.5(3)
Fe1 N3 C4 C5 -177.05(16)
C8 N3 C4 C3 -175.81(17)
Fe1 N3 C4 C3 5.7(2)
N2 C3 C4 N3 2.2(3)
C2 C3 C4 N3 178.8(2)
N2 C3 C4 C5 -175.04(19)
C2 C3 C4 C5 1.6(3)
N3 C4 C5 C6 -3.2(3)
C3 C4 C5 C6 173.9(2)
C4 C5 C6 C7 1.9(3)
C5 C6 C7 C8 0.9(3)
C4 N3 C8 C7 1.5(3)
Fe1 N3 C8 C7 180.00(15)
C4 N3 C8 C9 -174.20(17)
Fe1 N3 C8 C9 4.3(2)
C6 C7 C8 N3 -2.6(3)
C6 C7 C8 C9 172.58(19)
N5 N4 C9 C10 -1.0(2)
Fe1 N4 C9 C10 177.75(13)
N5 N4 C9 C8 171.91(16)
Fe1 N4 C9 C8 -9.3(2)
N3 C8 C9 N4 3.9(3)
C7 C8 C9 N4 -171.65(19)
N3 C8 C9 C10 175.2(2)
C7 C8 C9 C10 -0.4(3)
N4 C9 C10 C11 1.0(2)
C8 C9 C10 C11 -170.7(2)
N4 N5 C11 C10 -0.1(2)
C31 N5 C11 C10 168.4(2)
N4 N5 C11 C16 -176.25(19)
C31 N5 C11 C16 -7.8(3)
C9 C10 C11 N5 -0.5(2)
C9 C10 C11 C16 175.5(2)
N1 C1 C12 C14 -56.5(3)
C2 C1 C12 C14 117.8(2)
N1 C1 C12 C15 -174.6(2)
C2 C1 C12 C15 -0.3(3)
N1 C1 C12 C13 67.2(3)
C2 C1 C12 C13 -118.5(2)
N5 C11 C16 C18 -57.3(3)
C10 C11 C16 C18 127.3(2)
N5 C11 C16 C17 67.0(3)
C10 C11 C16 C17 -108.3(2)
N5 C11 C16 C19 -175.8(2)
C10 C11 C16 C19 8.8(3)
N2 N1 C20 C21 -66.0(2)
C1 N1 C20 C21 124.9(2)
N1 C20 C21 C22 165.61(15)
C20 C21 C22 B1 -174.90(15)
C30 C23 C24 C25 71.7(2)
B1 C23 C24 C25 -51.8(2)
C23 C24 C25 C26 40.6(3)
C24 C25 C26 C27 -42.7(3)
C25 C26 C27 C28 -66.3(2)
C25 C26 C27 B1 56.7(2)
C26 C27 C28 C29 71.6(2)
B1 C27 C28 C29 -48.6(2)
C27 C28 C29 C30 41.3(3)
C28 C29 C30 C23 -43.9(3)
C24 C23 C30 C29 -65.5(2)
B1 C23 C30 C29 55.0(2)
N4 N5 C31 C32 -64.9(2)
C11 N5 C31 C32 127.1(2)
N5 C31 C32 C33 168.51(15)
C31 C32 C33 B2 -171.71(15)
C41 C34 C35 C36 67.7(2)
B2 C34 C35 C36 -53.2(2)
C34 C35 C36 C37 45.4(3)
C35 C36 C37 C38 -44.8(3)
C36 C37 C38 C39 -67.5(2)
C36 C37 C38 B2 52.9(2)
C37 C38 C39 C40 69.7(2)
B2 C38 C39 C40 -54.2(2)
C38 C39 C40 C41 40.0(3)
C39 C40 C41 C34 -39.0(3)
C35 C34 C41 C40 -69.9(2)
B2 C34 C41 C40 53.2(2)
C30 C23 B1 C27 -58.8(2)
C24 C23 B1 C27 64.44(19)
C30 C23 B1 C22 172.36(16)
C24 C23 B1 C22 -64.4(2)
C30 C23 B1 N6 56.1(2)
C24 C23 B1 N6 179.39(15)
C26 C27 B1 C23 -67.7(2)
C28 C27 B1 C23 55.0(2)
C26 C27 B1 C22 60.3(2)
C28 C27 B1 C22 -176.99(17)
C26 C27 B1 N6 178.70(16)
C28 C27 B1 N6 -58.6(2)
C21 C22 B1 C23 -39.4(2)
C21 C22 B1 C27 -163.00(16)
C21 C22 B1 N6 77.17(19)
N7 N6 B1 C23 179.81(15)
N7 N6 B1 C27 -66.9(2)
N7 N6 B1 C22 57.8(2)
C39 C38 B2 C34 66.42(18)
C37 C38 B2 C34 -57.1(2)
C39 C38 B2 C33 -62.1(2)
C37 C38 B2 C33 174.33(16)
C39 C38 B2 N7 -179.02(15)
C37 C38 B2 N7 57.4(2)
C41 C34 B2 C38 -66.60(18)
C35 C34 B2 C38 56.69(19)
C41 C34 B2 C33 61.5(2)
C35 C34 B2 C33 -175.25(16)
C41 C34 B2 N7 179.79(15)
C35 C34 B2 N7 -56.9(2)
C32 C33 B2 C38 -42.3(2)
C32 C33 B2 C34 -165.60(16)
C32 C33 B2 N7 74.97(19)
N6 N7 B2 C38 -178.57(15)
N6 N7 B2 C34 -65.64(19)
N6 N7 B2 C33 58.73(19)
